data_7051867
loop_
_publ_author_name
'Stasch, Andreas'
'Forsyth, Craig M.'
'Jones, Cameron'
'Junk, Peter C.'

_publ_section_title
;
 Thermally stable lead(ii) amidinates and guanidinates
;
_journal_issue 5
_journal_name_full 'New Journal of Chemistry'
_journal_page_first 829
_journal_paper_doi 10.1039/b718537e
_journal_volume 32
_journal_year 2008
_chemical_formula_moiety 'C74 H112 Cl2 N6 Pb2, 2(C7 H8), C7 H8'
_chemical_formula_sum 'C95 H136 Cl2 N6 Pb2'
_chemical_formula_weight 1847.38
_chemical_name_systematic
;
?
;
_space_group_IT_number 2
_symmetry_cell_setting triclinic
_symmetry_space_group_name_Hall '-P 1'
_symmetry_space_group_name_H-M 'P -1'
_atom_sites_solution_hydrogens geom
_atom_sites_solution_primary direct
_atom_sites_solution_secondary difmap
_audit_creation_method SHELXL-97
_cell_angle_alpha 63.026(1)
_cell_angle_beta 80.217(1)
_cell_angle_gamma 79.878(1)
_cell_formula_units_Z 1
_cell_length_a 13.2064(3)
_cell_length_b 13.3847(3)
_cell_length_c 13.9367(4)
_cell_measurement_temperature 123(2)
_cell_volume 2149.88(9)
_computing_cell_refinement 'Denzo SMN (Otwinoski and Minor, 1997)'
_computing_data_collection 'Collect (Nonius BV, 1997-2000)'
_computing_data_reduction 'Denzo SMN (Otwinoski and Minor, 1997)'
_computing_molecular_graphics 'X-Seed (Barbour, 2001)'
_computing_publication_material 'CIFTAB (Sheldrick, 1997)'
_computing_structure_refinement 'SHELXL-97 (Sheldrick, 1997)'
_computing_structure_solution 'SHELXS-97 (Sheldrick, 1990)'
_diffrn_ambient_temperature 123(2)
_diffrn_measured_fraction_theta_full 0.989
_diffrn_measured_fraction_theta_max 0.989
_diffrn_measurement_device_type 'Enraf Nonius KAPPA CCD'
_diffrn_measurement_method 'phi and omega scans'
_diffrn_radiation_monochromator graphite
_diffrn_radiation_source 'fine-focus sealed tube'
_diffrn_radiation_type MoK\a
_diffrn_radiation_wavelength 0.71073
_diffrn_reflns_av_R_equivalents 0.0538
_diffrn_reflns_av_sigmaI/netI 0.0651
_diffrn_reflns_limit_h_max 17
_diffrn_reflns_limit_h_min -15
_diffrn_reflns_limit_k_max 17
_diffrn_reflns_limit_k_min -15
_diffrn_reflns_limit_l_max 17
_diffrn_reflns_limit_l_min -18
_diffrn_reflns_number 19429
_diffrn_reflns_theta_full 27.50
_diffrn_reflns_theta_max 27.50
_diffrn_reflns_theta_min 3.25
_diffrn_standards_number 0
_exptl_absorpt_coefficient_mu 4.021
_exptl_absorpt_correction_T_max 0.45
_exptl_absorpt_correction_T_min 0.40
_exptl_absorpt_correction_type multi-scan
_exptl_absorpt_process_details 'SORTAV (Blessing, 1997)'
_exptl_crystal_colour yellow
_exptl_crystal_density_diffrn 1.427
_exptl_crystal_density_method 'not measured'
_exptl_crystal_description prism
_exptl_crystal_F_000 946
_exptl_crystal_size_max 0.25
_exptl_crystal_size_mid 0.25
_exptl_crystal_size_min 0.20
_refine_diff_density_max 2.211
_refine_diff_density_min -1.877
_refine_diff_density_rms 0.151
_refine_ls_extinction_method none
_refine_ls_goodness_of_fit_ref 1.059
_refine_ls_hydrogen_treatment constr
_refine_ls_matrix_type full
_refine_ls_number_parameters 463
_refine_ls_number_reflns 9765
_refine_ls_number_restraints 24
_refine_ls_restrained_S_all 1.063
_refine_ls_R_factor_all 0.0543
_refine_ls_R_factor_gt 0.0410
_refine_ls_shift/su_max 0.002
_refine_ls_shift/su_mean 0.000
_refine_ls_structure_factor_coef Fsqd
_refine_ls_weighting_details 'calc w=1/[\s^2^(Fo^2^)+(0.0531P)^2^+0.0000P] where P=(Fo^2^+2Fc^2^)/3'
_refine_ls_weighting_scheme calc
_refine_ls_wR_factor_gt 0.0931
_refine_ls_wR_factor_ref 0.0988
_reflns_number_gt 8359
_reflns_number_total 9765
_reflns_threshold_expression >2sigma(I)
_cod_data_source_file b718537e.txt
_cod_data_source_block pbcygcl
_cod_database_code 7051867

loop_
_symmetry_equiv_pos_as_xyz
'x, y, z'
'-x, -y, -z'

loop_
_atom_site_label
_atom_site_type_symbol
_atom_site_fract_x
_atom_site_fract_y
_atom_site_fract_z
_atom_site_U_iso_or_equiv
_atom_site_adp_type
_atom_site_occupancy
_atom_site_symmetry_multiplicity
_atom_site_calc_flag
_atom_site_refinement_flags
_atom_site_disorder_assembly
_atom_site_disorder_group
Pb1 Pb 0.835396(12) 0.972816(12) 0.551770(13) 0.02030(6) Uani 1 1 d . . .
Cl1 Cl 1.00607(9) 0.85471(9) 0.52341(11) 0.0349(3) Uani 1 1 d . . .
N2 N 0.7071(3) 0.8133(3) 0.8715(3) 0.0181(7) Uani 1 1 d . . .
C2 C 0.7804(4) 0.7084(3) 1.0553(4) 0.0257(10) Uani 1 1 d . . .
H2A H 0.7213 0.6642 1.0941 0.031 Uiso 1 1 calc R . .
H2B H 0.8310 0.6640 1.0244 0.031 Uiso 1 1 calc R . .
N3 N 0.8298(3) 0.9330(3) 0.7321(3) 0.0173(7) Uani 1 1 d . . .
C3 C 0.4173(3) 0.8403(4) 0.8409(5) 0.0330(12) Uani 1 1 d . . .
H3A H 0.3626 0.9052 0.8217 0.040 Uiso 1 1 calc R . .
H3B H 0.4274 0.8142 0.7835 0.040 Uiso 1 1 calc R . .
N4 N 0.7564(3) 0.8201(3) 0.6941(3) 0.0164(7) Uani 1 1 d . . .
C4 C 0.8305(4) 0.7283(4) 1.1341(4) 0.0340(12) Uani 1 1 d . . .
H4A H 0.8936 0.7659 1.0967 0.041 Uiso 1 1 calc R . .
H4B H 0.8515 0.6549 1.1941 0.041 Uiso 1 1 calc R . .
C5 C 0.7632(3) 0.8527(3) 0.7702(3) 0.0168(8) Uani 1 1 d . . .
C6 C 0.5189(3) 0.8786(4) 0.8461(4) 0.0288(11) Uani 1 1 d . . .
H6A H 0.5408 0.9387 0.7746 0.035 Uiso 1 1 calc R . .
H6B H 0.5078 0.9100 0.8997 0.035 Uiso 1 1 calc R . .
C7 C 0.6558(3) 0.7242(3) 0.6377(4) 0.0193(9) Uani 1 1 d . . .
C8 C 0.7278(3) 0.7173(3) 0.7062(3) 0.0161(8) Uani 1 1 d . . .
C9 C 0.7422(3) 0.8214(3) 0.9630(3) 0.0207(9) Uani 1 1 d . . .
H9 H 0.8044 0.8634 0.9312 0.025 Uiso 1 1 calc R . .
C10 C 0.9425(3) 0.9967(3) 0.8084(4) 0.0215(9) Uani 1 1 d . . .
C11 C 0.8444(3) 1.0080(3) 0.7741(3) 0.0184(9) Uani 1 1 d . . .
C12 C 0.5694(4) 0.6823(4) 0.9863(4) 0.0326(12) Uani 1 1 d . . .
H12A H 0.6233 0.6169 1.0037 0.039 Uiso 1 1 calc R . .
H12B H 0.5611 0.7068 1.0447 0.039 Uiso 1 1 calc R . .
C13 C 0.7727(3) 0.6101(3) 0.7784(3) 0.0198(9) Uani 1 1 d . . .
C14 C 0.7688(3) 1.0964(3) 0.7753(3) 0.0208(9) Uani 1 1 d . . .
C15 C 0.6115(3) 0.8367(3) 0.5537(4) 0.0239(10) Uani 1 1 d . . .
H15 H 0.6175 0.8960 0.5766 0.029 Uiso 1 1 calc R . .
C16 C 0.6036(3) 0.7788(3) 0.8784(4) 0.0238(10) Uani 1 1 d . . .
H16 H 0.6097 0.7497 0.8228 0.029 Uiso 1 1 calc R . .
C17 C 0.8585(3) 0.5956(4) 0.8442(4) 0.0245(10) Uani 1 1 d . . .
H17 H 0.8528 0.6651 0.8555 0.029 Uiso 1 1 calc R . .
C18 C 0.7415(3) 0.5142(3) 0.7819(4) 0.0252(10) Uani 1 1 d . . .
H18 H 0.7699 0.4420 0.8311 0.030 Uiso 1 1 calc R . .
C19 C 0.6293(4) 0.6247(4) 0.6446(4) 0.0257(10) Uani 1 1 d . . .
H19 H 0.5816 0.6289 0.5987 0.031 Uiso 1 1 calc R . .
C20 C 0.9577(4) 1.0652(4) 0.8549(4) 0.0274(10) Uani 1 1 d . . .
H20 H 1.0224 1.0565 0.8806 0.033 Uiso 1 1 calc R . .
C21 C 0.6747(3) 1.1299(3) 0.7125(4) 0.0259(10) Uani 1 1 d . . .
H21 H 0.6615 1.0628 0.7046 0.031 Uiso 1 1 calc R . .
C22 C 0.7171(4) 0.9119(4) 1.0899(4) 0.0326(12) Uani 1 1 d . . .
H22A H 0.7751 0.9576 1.0508 0.039 Uiso 1 1 calc R . .
H22B H 0.6659 0.9549 1.1218 0.039 Uiso 1 1 calc R . .
C23 C 0.7017(4) 1.2227(4) 0.5991(4) 0.0334(11) Uani 1 1 d . . .
H23A H 0.7127 1.2902 0.6048 0.050 Uiso 1 1 calc R . .
H23B H 0.6448 1.2409 0.5549 0.050 Uiso 1 1 calc R . .
H23C H 0.7650 1.1962 0.5652 0.050 Uiso 1 1 calc R . .
C24 C 1.0294(3) 0.9138(4) 0.7908(4) 0.0251(10) Uani 1 1 d . . .
H24 H 1.0162 0.9062 0.7259 0.030 Uiso 1 1 calc R . .
C25 C 0.6706(4) 0.5205(4) 0.7164(4) 0.0310(11) Uani 1 1 d . . .
H25 H 0.6505 0.4537 0.7208 0.037 Uiso 1 1 calc R . .
C26 C 0.6664(4) 0.8924(4) 1.0096(4) 0.0259(10) Uani 1 1 d . . .
H26A H 0.6042 0.8532 1.0467 0.031 Uiso 1 1 calc R . .
H26B H 0.6446 0.9659 0.9501 0.031 Uiso 1 1 calc R . .
C27 C 0.6757(4) 0.8646(4) 0.4443(4) 0.0367(12) Uani 1 1 d . . .
H27A H 0.7485 0.8623 0.4523 0.055 Uiso 1 1 calc R . .
H27B H 0.6508 0.9402 0.3918 0.055 Uiso 1 1 calc R . .
H27C H 0.6690 0.8092 0.4186 0.055 Uiso 1 1 calc R . .
C28 C 0.8813(4) 1.1445(4) 0.8640(4) 0.0332(12) Uani 1 1 d . . .
H28 H 0.8916 1.1873 0.8997 0.040 Uiso 1 1 calc R . .
C29 C 0.3828(4) 0.7464(4) 0.9474(5) 0.0386(13) Uani 1 1 d . . .
H29A H 0.3193 0.7212 0.9406 0.046 Uiso 1 1 calc R . .
H29B H 0.3664 0.7743 1.0036 0.046 Uiso 1 1 calc R . .
C30 C 0.7884(4) 1.1627(4) 0.8213(4) 0.0289(11) Uani 1 1 d . . .
H30 H 0.7376 1.2216 0.8237 0.035 Uiso 1 1 calc R . .
C31 C 0.5745(4) 1.1714(4) 0.7647(5) 0.0404(14) Uani 1 1 d . . .
H31A H 0.5572 1.1126 0.8375 0.061 Uiso 1 1 calc R . .
H31B H 0.5180 1.1883 0.7204 0.061 Uiso 1 1 calc R . .
H31C H 0.5845 1.2398 0.7696 0.061 Uiso 1 1 calc R . .
C32 C 0.4980(4) 0.8414(4) 0.5416(5) 0.0392(13) Uani 1 1 d . . .
H32A H 0.4902 0.7853 0.5172 0.059 Uiso 1 1 calc R . .
H32B H 0.4738 0.9168 0.4883 0.059 Uiso 1 1 calc R . .
H32C H 0.4569 0.8250 0.6116 0.059 Uiso 1 1 calc R . .
C33 C 0.7574(5) 0.8014(4) 1.1802(4) 0.0390(13) Uani 1 1 d . . .
H33A H 0.6984 0.7598 1.2255 0.047 Uiso 1 1 calc R . .
H33B H 0.7944 0.8175 1.2269 0.047 Uiso 1 1 calc R . .
C34 C 1.0320(4) 0.7963(4) 0.8851(4) 0.0367(12) Uani 1 1 d . . .
H34A H 1.0373 0.8014 0.9520 0.055 Uiso 1 1 calc R . .
H34B H 1.0918 0.7479 0.8715 0.055 Uiso 1 1 calc R . .
H34C H 0.9684 0.7640 0.8924 0.055 Uiso 1 1 calc R . .
C35 C 0.8527(4) 0.4947(4) 0.9556(4) 0.0377(12) Uani 1 1 d . . .
H35A H 0.7836 0.4989 0.9935 0.057 Uiso 1 1 calc R . .
H35B H 0.9045 0.4958 0.9977 0.057 Uiso 1 1 calc R . .
H35C H 0.8663 0.4246 0.9471 0.057 Uiso 1 1 calc R . .
C36 C 0.4675(4) 0.6473(4) 0.9810(5) 0.0400(14) Uani 1 1 d . . .
H36A H 0.4451 0.5882 1.0529 0.048 Uiso 1 1 calc R . .
H36B H 0.4783 0.6147 0.9285 0.048 Uiso 1 1 calc R . .
C37 C 1.1353(4) 0.9565(5) 0.7656(5) 0.0427(14) Uani 1 1 d . . .
H37A H 1.1309 1.0352 0.7108 0.064 Uiso 1 1 calc R . .
H37B H 1.1860 0.9102 0.7381 0.064 Uiso 1 1 calc R . .
H37C H 1.1569 0.9515 0.8317 0.064 Uiso 1 1 calc R . .
C38 C 0.9631(4) 0.5861(5) 0.7816(5) 0.0445(14) Uani 1 1 d . . .
H38A H 0.9704 0.5193 0.7682 0.067 Uiso 1 1 calc R . .
H38B H 1.0182 0.5793 0.8240 0.067 Uiso 1 1 calc R . .
H38C H 0.9681 0.6537 0.7124 0.067 Uiso 1 1 calc R . .
C41 C 0.3107(8) 0.5136(8) 0.6394(9) 0.046(3) Uiso 0.539(9) 1 d PD A 1
C41' C 0.2760(11) 0.5893(12) 0.6825(12) 0.059(4) Uiso 0.461(9) 1 d PD A 2
C42 C 0.2218(6) 0.5857(7) 0.6464(7) 0.0211(19) Uiso 0.539(9) 1 d PD A 1
H42 H 0.1643 0.5907 0.6111 0.025 Uiso 0.539(9) 1 calc PR A 1
C42' C 0.2225(10) 0.5566(11) 0.6226(12) 0.053(4) Uiso 0.461(9) 1 d PD A 2
H42' H 0.1540 0.5901 0.6070 0.063 Uiso 0.461(9) 1 calc PR A 2
C43 C 0.2147(9) 0.6466(10) 0.6998(10) 0.056(3) Uiso 0.539(9) 1 d PD A 1
H43 H 0.1557 0.6995 0.6973 0.067 Uiso 0.539(9) 1 calc PR A 1
C43' C 0.2686(9) 0.4768(10) 0.5867(10) 0.042(3) Uiso 0.461(9) 1 d PD A 2
H43' H 0.2328 0.4504 0.5507 0.050 Uiso 0.461(9) 1 calc PR A 2
C44 C 0.2977(8) 0.6327(9) 0.7627(9) 0.044(3) Uiso 0.539(9) 1 d PD A 1
H44 H 0.2920 0.6732 0.8049 0.053 Uiso 0.539(9) 1 calc PR A 1
C44' C 0.3712(8) 0.4380(8) 0.6072(9) 0.029(3) Uiso 0.461(9) 1 d PD A 2
H44' H 0.4089 0.3867 0.5808 0.035 Uiso 0.461(9) 1 calc PR A 2
C45 C 0.3788(8) 0.5649(9) 0.7604(10) 0.050(3) Uiso 0.539(9) 1 d PD A 1
H45 H 0.4333 0.5556 0.8013 0.060 Uiso 0.539(9) 1 calc PR A 1
C45' C 0.4182(10) 0.4728(10) 0.6646(11) 0.047(3) Uiso 0.461(9) 1 d PD A 2
H45' H 0.4882 0.4436 0.6766 0.056 Uiso 0.461(9) 1 calc PR A 2
C46 C 0.3894(8) 0.5020(9) 0.6966(8) 0.032(2) Uiso 0.539(9) 1 d PD A 1
H46 H 0.4506 0.4533 0.6948 0.038 Uiso 0.539(9) 1 calc PR A 1
C46' C 0.3727(11) 0.5462(13) 0.7061(13) 0.065(5) Uiso 0.461(9) 1 d PD A 2
H46' H 0.4073 0.5655 0.7488 0.078 Uiso 0.461(9) 1 calc PR A 2
C47 C 0.3195(11) 0.4526(10) 0.5722(11) 0.053(3) Uiso 0.539(9) 1 d P A 1
H47A H 0.3837 0.4669 0.5235 0.080 Uiso 0.539(9) 1 calc PR A 1
H47B H 0.2603 0.4789 0.5295 0.080 Uiso 0.539(9) 1 calc PR A 1
H47C H 0.3203 0.3715 0.6191 0.080 Uiso 0.539(9) 1 calc PR A 1
C47' C 0.2389(17) 0.6860(17) 0.7180(18) 0.091(6) Uiso 0.461(9) 1 d P A 2
H47D H 0.2832 0.6799 0.7706 0.136 Uiso 0.461(9) 1 calc PR A 2
H47E H 0.1672 0.6798 0.7511 0.136 Uiso 0.461(9) 1 calc PR A 2
H47F H 0.2430 0.7592 0.6545 0.136 Uiso 0.461(9) 1 calc PR A 2
C48 C 0.9854(6) 0.5741(4) 0.4596(6) 0.031(2) Uiso 0.50 1 d PG B -1
C49 C 1.0603(5) 0.5047(6) 0.4281(5) 0.037(3) Uiso 0.50 1 d PG B -1
H49 H 1.1030 0.5363 0.3618 0.045 Uiso 0.50 1 calc PR B -1
C50 C 1.0725(6) 0.3892(5) 0.4935(7) 0.053(3) Uiso 0.50 1 d PG B -1
H50 H 1.1237 0.3418 0.4719 0.064 Uiso 0.50 1 calc PR B -1
C51 C 1.0100(7) 0.3430(4) 0.5904(6) 0.055(4) Uiso 0.50 1 d PG B -1
H51 H 1.0184 0.2641 0.6351 0.066 Uiso 0.50 1 calc PR B -1
C52 C 0.9352(6) 0.4124(6) 0.6220(5) 0.051(3) Uiso 0.50 1 d PG B -1
H52 H 0.8925 0.3809 0.6883 0.061 Uiso 0.50 1 calc PR B -1
C53 C 0.9229(5) 0.5280(6) 0.5566(6) 0.052(4) Uiso 0.50 1 d PG B -1
H53 H 0.8718 0.5754 0.5781 0.062 Uiso 0.50 1 calc PR B -1
C54 C 0.9631(10) 0.6986(10) 0.3900(11) 0.048(3) Uiso 0.50 1 d P B -1
H54A H 0.9091 0.7313 0.4284 0.072 Uiso 0.50 1 calc PR B -1
H54B H 0.9395 0.7106 0.3222 0.072 Uiso 0.50 1 calc PR B -1
H54C H 1.0261 0.7350 0.3740 0.072 Uiso 0.50 1 calc PR B -1

loop_
_atom_site_aniso_label
_atom_site_aniso_U_11
_atom_site_aniso_U_22
_atom_site_aniso_U_33
_atom_site_aniso_U_23
_atom_site_aniso_U_13
_atom_site_aniso_U_12
Pb1 0.01831(9) 0.02391(9) 0.01960(10) -0.01010(7) 0.00093(6) -0.00576(6)
Cl1 0.0264(6) 0.0313(6) 0.0546(8) -0.0283(6) 0.0101(5) -0.0087(5)
N2 0.0155(17) 0.0198(16) 0.0186(18) -0.0092(15) 0.0038(14) -0.0044(13)
C2 0.027(2) 0.021(2) 0.024(2) -0.0082(19) 0.0027(19) -0.0018(17)
N3 0.0123(17) 0.0183(16) 0.0222(19) -0.0096(15) 0.0014(14) -0.0043(13)
C3 0.013(2) 0.036(3) 0.059(4) -0.030(3) 0.001(2) -0.0027(18)
N4 0.0136(17) 0.0183(16) 0.0175(18) -0.0084(14) -0.0001(13) -0.0022(12)
C4 0.044(3) 0.034(3) 0.019(2) -0.008(2) -0.001(2) -0.005(2)
C5 0.0117(19) 0.0151(18) 0.021(2) -0.0068(17) -0.0009(16) 0.0019(14)
C6 0.016(2) 0.027(2) 0.043(3) -0.014(2) 0.000(2) -0.0040(17)
C7 0.017(2) 0.0135(18) 0.024(2) -0.0055(17) -0.0028(17) -0.0004(15)
C8 0.0117(19) 0.0179(18) 0.020(2) -0.0106(17) -0.0001(16) -0.0007(14)
C9 0.021(2) 0.023(2) 0.019(2) -0.0115(18) 0.0051(17) -0.0064(16)
C10 0.022(2) 0.022(2) 0.019(2) -0.0051(18) -0.0014(17) -0.0093(16)
C11 0.021(2) 0.0199(19) 0.012(2) -0.0047(16) 0.0033(16) -0.0083(16)
C12 0.023(2) 0.024(2) 0.045(3) -0.012(2) 0.008(2) -0.0067(18)
C13 0.016(2) 0.022(2) 0.020(2) -0.0106(18) -0.0002(16) 0.0019(15)
C14 0.021(2) 0.022(2) 0.019(2) -0.0087(18) 0.0051(17) -0.0066(16)
C15 0.023(2) 0.0176(19) 0.029(2) -0.0067(18) -0.0104(19) 0.0006(16)
C16 0.012(2) 0.024(2) 0.038(3) -0.019(2) 0.0063(18) -0.0049(16)
C17 0.021(2) 0.024(2) 0.027(2) -0.0110(19) -0.0072(18) 0.0069(17)
C18 0.024(2) 0.017(2) 0.031(3) -0.0087(19) -0.0022(19) 0.0018(17)
C19 0.025(2) 0.026(2) 0.033(3) -0.016(2) -0.007(2) -0.0067(18)
C20 0.032(3) 0.030(2) 0.025(2) -0.012(2) -0.006(2) -0.0117(19)
C21 0.022(2) 0.020(2) 0.036(3) -0.014(2) 0.0015(19) -0.0021(17)
C22 0.043(3) 0.029(2) 0.027(3) -0.016(2) 0.007(2) -0.004(2)
C23 0.031(3) 0.030(2) 0.035(3) -0.010(2) -0.010(2) 0.000(2)
C24 0.015(2) 0.032(2) 0.029(3) -0.014(2) -0.0037(18) -0.0019(17)
C25 0.037(3) 0.017(2) 0.042(3) -0.015(2) -0.007(2) -0.0035(18)
C26 0.029(3) 0.026(2) 0.023(2) -0.0131(19) 0.0045(19) -0.0045(18)
C27 0.044(3) 0.034(3) 0.026(3) -0.007(2) -0.005(2) -0.006(2)
C28 0.047(3) 0.030(2) 0.031(3) -0.018(2) 0.001(2) -0.014(2)
C29 0.016(2) 0.046(3) 0.058(4) -0.028(3) 0.011(2) -0.012(2)
C30 0.037(3) 0.023(2) 0.027(3) -0.013(2) 0.004(2) -0.0048(19)
C31 0.026(3) 0.030(3) 0.059(4) -0.019(3) 0.003(2) 0.005(2)
C32 0.029(3) 0.037(3) 0.049(3) -0.014(3) -0.020(2) 0.002(2)
C33 0.058(4) 0.039(3) 0.021(3) -0.015(2) 0.002(2) -0.007(2)
C34 0.026(3) 0.038(3) 0.032(3) -0.006(2) -0.001(2) -0.001(2)
C35 0.045(3) 0.033(3) 0.031(3) -0.010(2) -0.011(2) 0.003(2)
C36 0.028(3) 0.034(3) 0.059(4) -0.021(3) 0.010(2) -0.015(2)
C37 0.026(3) 0.050(3) 0.052(4) -0.023(3) 0.006(2) -0.013(2)
C38 0.022(3) 0.068(4) 0.035(3) -0.018(3) -0.004(2) 0.005(2)

loop_
_atom_type_symbol
_atom_type_description
_atom_type_scat_dispersion_real
_atom_type_scat_dispersion_imag
_atom_type_scat_source
C C 0.0033 0.0016 'International Tables Vol C Tables 4.2.6.8 and 6.1.1.4'
H H 0.0000 0.0000 'International Tables Vol C Tables 4.2.6.8 and 6.1.1.4'
N N 0.0061 0.0033 'International Tables Vol C Tables 4.2.6.8 and 6.1.1.4'
Cl Cl 0.1484 0.1585 'International Tables Vol C Tables 4.2.6.8 and 6.1.1.4'
Pb Pb -3.3944 10.1111 'International Tables Vol C Tables 4.2.6.8 and 6.1.1.4'

loop_
_geom_angle_atom_site_label_1
_geom_angle_atom_site_label_2
_geom_angle_atom_site_label_3
_geom_angle
_geom_angle_site_symmetry_1
_geom_angle_site_symmetry_3
_geom_angle_publ_flag
N3 Pb1 N4 56.69(12) . . ?
N3 Pb1 Cl1 101.99(9) . . ?
N4 Pb1 Cl1 96.10(8) . . ?
N3 Pb1 C5 28.94(12) . . ?
N4 Pb1 C5 28.39(12) . . ?
Cl1 Pb1 C5 104.68(8) . . ?
N3 Pb1 Cl1 93.64(8) . 2_776 ?
N4 Pb1 Cl1 148.40(9) . 2_776 ?
Cl1 Pb1 Cl1 78.43(3) . 2_776 ?
C5 Pb1 Cl1 122.54(9) . 2_776 ?
C5 N2 C9 121.0(3) . . ?
C5 N2 C16 116.4(4) . . ?
C9 N2 C16 122.1(3) . . ?
C4 C2 C9 110.8(4) . . ?
C5 N3 C11 129.7(3) . . ?
C5 N3 Pb1 96.1(3) . . ?
C11 N3 Pb1 126.7(2) . . ?
C29 C3 C6 111.4(5) . . ?
C5 N4 C8 129.2(3) . . ?
C5 N4 Pb1 94.6(2) . . ?
C8 N4 Pb1 135.2(3) . . ?
C2 C4 C33 111.7(4) . . ?
N4 C5 N3 110.2(4) . . ?
N4 C5 N2 124.4(4) . . ?
N3 C5 N2 125.4(4) . . ?
N4 C5 Pb1 57.0(2) . . ?
N3 C5 Pb1 55.0(2) . . ?
N2 C5 Pb1 166.1(3) . . ?
C16 C6 C3 110.1(4) . . ?
C19 C7 C8 118.9(4) . . ?
C19 C7 C15 119.3(4) . . ?
C8 C7 C15 121.7(4) . . ?
N4 C8 C13 122.7(4) . . ?
N4 C8 C7 117.5(3) . . ?
C13 C8 C7 119.7(4) . . ?
N2 C9 C26 114.6(4) . . ?
N2 C9 C2 115.8(3) . . ?
C26 C9 C2 110.1(4) . . ?
C20 C10 C11 118.6(4) . . ?
C20 C10 C24 121.5(4) . . ?
C11 C10 C24 119.8(4) . . ?
C14 C11 C10 119.7(4) . . ?
C14 C11 N3 122.9(4) . . ?
C10 C11 N3 117.2(4) . . ?
C36 C12 C16 110.8(5) . . ?
C18 C13 C8 118.2(4) . . ?
C18 C13 C17 118.7(4) . . ?
C8 C13 C17 122.9(4) . . ?
C30 C14 C11 118.9(4) . . ?
C30 C14 C21 119.9(4) . . ?
C11 C14 C21 120.6(4) . . ?
C7 C15 C32 113.8(4) . . ?
C7 C15 C27 109.6(4) . . ?
C32 C15 C27 109.8(4) . . ?
N2 C16 C6 112.6(3) . . ?
N2 C16 C12 115.3(4) . . ?
C6 C16 C12 110.7(4) . . ?
C13 C17 C38 110.1(4) . . ?
C13 C17 C35 113.5(4) . . ?
C38 C17 C35 110.0(4) . . ?
C25 C18 C13 122.3(4) . . ?
C25 C19 C7 121.6(4) . . ?
C28 C20 C10 121.1(5) . . ?
C14 C21 C23 107.9(4) . . ?
C14 C21 C31 115.2(4) . . ?
C23 C21 C31 109.2(4) . . ?
C33 C22 C26 112.0(4) . . ?
C10 C24 C34 113.0(4) . . ?
C10 C24 C37 112.4(4) . . ?
C34 C24 C37 110.0(4) . . ?
C19 C25 C18 119.3(4) . . ?
C9 C26 C22 110.4(4) . . ?
C20 C28 C30 120.1(5) . . ?
C3 C29 C36 110.3(4) . . ?
C14 C30 C28 121.0(4) . . ?
C22 C33 C4 110.9(4) . . ?
C12 C36 C29 112.1(4) . . ?
C46 C41 C42 117.6(10) . . ?
C46 C41 C47 120.8(10) . . ?
C42 C41 C47 121.6(10) . . ?
C46' C41' C42' 122.4(13) . . ?
C46' C41' C47' 110.4(14) . . ?
C42' C41' C47' 126.9(14) . . ?
C43 C42 C41 122.7(9) . . ?
C43' C42' C41' 121.1(12) . . ?
C42 C43 C44 119.7(10) . . ?
C42' C43' C44' 115.2(11) . . ?
C45 C44 C43 118.8(11) . . ?
C45' C44' C43' 120.8(10) . . ?
C44 C45 C46 121.6(11) . . ?
C44' C45' C46' 125.1(12) . . ?
C41 C46 C45 119.4(10) . . ?
C41' C46' C45' 115.2(14) . . ?
C49 C48 C53 120.0 . . ?
C49 C48 C54 123.0(7) . . ?
C53 C48 C54 116.9(7) . . ?
C48 C49 C50 120.0 . . ?
C51 C50 C49 120.0 . . ?
C52 C51 C50 120.0 . . ?
C53 C52 C51 120.0 . . ?
C52 C53 C48 120.0 . . ?

loop_
_geom_bond_atom_site_label_1
_geom_bond_atom_site_label_2
_geom_bond_distance
_geom_bond_site_symmetry_2
_geom_bond_publ_flag
Pb1 N3 2.311(4) . ?
Pb1 N4 2.360(3) . ?
Pb1 Cl1 2.5976(11) . ?
Pb1 C5 2.806(4) . ?
Pb1 Cl1 3.0934(11) 2_776 ?
N2 C5 1.387(5) . ?
N2 C9 1.482(6) . ?
N2 C16 1.493(5) . ?
C2 C4 1.514(7) . ?
C2 C9 1.544(6) . ?
N3 C5 1.365(5) . ?
N3 C11 1.424(5) . ?
C3 C29 1.507(7) . ?
C3 C6 1.543(6) . ?
N4 C5 1.339(5) . ?
N4 C8 1.418(5) . ?
C4 C33 1.526(7) . ?
C6 C16 1.529(6) . ?
C7 C19 1.393(6) . ?
C7 C8 1.422(6) . ?
C7 C15 1.518(5) . ?
C8 C13 1.420(5) . ?
C9 C26 1.526(6) . ?
C10 C20 1.396(6) . ?
C10 C11 1.417(6) . ?
C10 C24 1.520(6) . ?
C11 C14 1.411(6) . ?
C12 C36 1.524(7) . ?
C12 C16 1.532(6) . ?
C13 C18 1.393(6) . ?
C13 C17 1.509(6) . ?
C14 C30 1.386(6) . ?
C14 C21 1.528(6) . ?
C15 C32 1.524(6) . ?
C15 C27 1.530(7) . ?
C17 C38 1.521(7) . ?
C17 C35 1.529(6) . ?
C18 C25 1.382(7) . ?
C19 C25 1.376(6) . ?
C20 C28 1.366(7) . ?
C21 C23 1.533(6) . ?
C21 C31 1.540(6) . ?
C22 C33 1.522(7) . ?
C22 C26 1.533(7) . ?
C24 C34 1.524(6) . ?
C24 C37 1.529(6) . ?
C28 C30 1.389(7) . ?
C29 C36 1.524(7) . ?
C41 C46 1.360(12) . ?
C41 C42 1.403(11) . ?
C41 C47 1.477(15) . ?
C41' C46' 1.336(15) . ?
C41' C42' 1.424(14) . ?
C41' C47' 1.56(2) . ?
C42 C43 1.314(12) . ?
C42' C43' 1.383(14) . ?
C43 C44 1.453(13) . ?
C43' C44' 1.391(13) . ?
C44 C45 1.283(12) . ?
C44' C45' 1.359(13) . ?
C45 C46 1.455(13) . ?
C45' C46' 1.361(14) . ?
C48 C49 1.3900 . ?
C48 C53 1.3900 . ?
C48 C54 1.504(13) . ?
C49 C50 1.3900 . ?
C50 C51 1.3900 . ?
C51 C52 1.3900 . ?
C52 C53 1.3900 . ?
